data_4347892
loop_
_publ_author_name
'Li, Lei-Lei'
'Cao, Gao-Juan'
'Zhao, Jun-Wei'
'He, Huan'
'Yang, Bai-Feng'
'Yang, Guo-Yu'

_publ_section_title
;
 Lanthanide Germanate Cluster Organic Frameworks Based on {Ln8Ge12}
 Clusters: From One-Dimensional Chains to Two-Dimensional Layers and
 Three-Dimensional Frameworks.
;
_journal_issue 11
_journal_name_full 'Inorganic chemistry'
_journal_page_first 5671
_journal_page_last 5683
_journal_paper_doi 10.1021/acs.inorgchem.6b00754
_journal_volume 55
_journal_year 2016
_chemical_formula_moiety 'C36 H28 Eu8 Ge12 O64, 14(O)'
_chemical_formula_sum 'C36 H108 Eu8 Ge12 O78'
_chemical_formula_weight 3875.98
_space_group_crystal_system monoclinic
_space_group_IT_number 14
_space_group_name_Hall '-P 2yn'
_space_group_name_H-M_alt 'P 1 21/n 1'
_atom_sites_solution_hydrogens geom
_atom_sites_solution_primary direct
_atom_sites_solution_secondary difmap
_audit_creation_date 2016-05-04
_audit_creation_method
;
Olex2 1.2
(compiled 2016.02.19 svn.r3266 for OlexSys, GUI svn.r5155)
;
_cell_angle_alpha 90.00
_cell_angle_beta 100.913(2)
_cell_angle_gamma 90.00
_cell_formula_units_Z 2
_cell_length_a 13.2863(2)
_cell_length_b 23.4503(4)
_cell_length_c 15.9547(3)
_cell_measurement_reflns_used 14686
_cell_measurement_temperature 293(2)
_cell_measurement_theta_max 29.3906
_cell_measurement_theta_min 2.8077
_cell_volume 4881.07(15)
_computing_cell_refinement 'Bruker XSCANS'
_computing_data_collection 'Bruker XSCANS'
_computing_data_reduction 'Bruker SHELXTL'
_computing_molecular_graphics 'Olex2 (Dolomanov et al., 2009)'
_computing_publication_material 'Olex2 (Dolomanov et al., 2009)'
_computing_structure_refinement 'SHELXL-97 (Sheldrick, 2008)'
_computing_structure_solution 'SHELXS-97 (Sheldrick, 2008)'
_diffrn_ambient_temperature 293(2)
_diffrn_detector_area_resol_mean none
_diffrn_measured_fraction_theta_full 0.971
_diffrn_measured_fraction_theta_max 0.971
_diffrn_measurement_device_type 'multiwire proportional'
_diffrn_measurement_method 'phi and omega scans'
_diffrn_radiation_monochromator graphite
_diffrn_radiation_type MoK\a
_diffrn_radiation_wavelength 0.71073
_diffrn_reflns_av_R_equivalents 0.0397
_diffrn_reflns_av_unetI/netI 0.0443
_diffrn_reflns_limit_h_max 17
_diffrn_reflns_limit_h_min -17
_diffrn_reflns_limit_k_max 30
_diffrn_reflns_limit_k_min -29
_diffrn_reflns_limit_l_max 20
_diffrn_reflns_limit_l_min -20
_diffrn_reflns_number 33515
_diffrn_reflns_theta_full 27.50
_diffrn_reflns_theta_max 27.50
_diffrn_reflns_theta_min 2.81
_diffrn_source 'fine-focus sealed tube'
_diffrn_standards_decay_% none
_diffrn_standards_interval_count none
_diffrn_standards_interval_time none
_diffrn_standards_number none
_exptl_absorpt_coefficient_mu 8.800
_exptl_absorpt_correction_T_max 0.4182
_exptl_absorpt_correction_T_min 0.2477
_exptl_absorpt_correction_type multi-scan
_exptl_absorpt_process_details sadabs
_exptl_crystal_colour colourless
_exptl_crystal_colour_primary colourless
_exptl_crystal_density_diffrn 2.637
_exptl_crystal_density_method 'not measured'
_exptl_crystal_description block
_exptl_crystal_F_000 3672
_exptl_crystal_size_max 0.22
_exptl_crystal_size_mid 0.16
_exptl_crystal_size_min 0.12
_refine_diff_density_max 2.823
_refine_diff_density_min -2.436
_refine_diff_density_rms 0.224
_refine_ls_extinction_method none
_refine_ls_goodness_of_fit_ref 1.034
_refine_ls_hydrogen_treatment constr
_refine_ls_matrix_type full
_refine_ls_number_parameters 816
_refine_ls_number_reflns 10894
_refine_ls_number_restraints 2676
_refine_ls_restrained_S_all 0.963
_refine_ls_R_factor_all 0.0563
_refine_ls_R_factor_gt 0.0397
_refine_ls_shift/su_max 0.002
_refine_ls_shift/su_mean 0.000
_refine_ls_structure_factor_coef Fsqd
_refine_ls_weighting_details 'calc w=1/[\s^2^(Fo^2^)+(0.0283P)^2^+68.2235P] where P=(Fo^2^+2Fc^2^)/3'
_refine_ls_weighting_scheme calc
_refine_ls_wR_factor_gt 0.0897
_refine_ls_wR_factor_ref 0.0977
_reflns_number_gt 8765
_reflns_number_total 10894
_reflns_threshold_expression >2sigma(I)
_cod_data_source_file ic6b00754_si_005.cif
_cod_data_source_block exp_4
_cod_original_cell_volume 4881.07(14)
_cod_original_sg_symbol_H-M P2(1)/n
_cod_database_code 4347892
_olex2_refinement_description
;
1. Fixed Uiso
 At 1.2 times of:
  All O(H,H) groups
2. Uiso/Uaniso restraints and constraints
C1 \\sim C2 \\sim C2' \\sim C3 \\sim C3' \\sim C4 \\sim C5 \\sim C5' \\sim C6
\\sim C6' \\sim C7 \\sim C8 \\sim C8' \\sim C9 \\sim C10 \\sim C11 \\sim C11'
\\sim C12 \\sim C12' \\sim C13 \\sim C14 \\sim C14' \\sim C15 \\sim C15' \\sim
C16 \\sim C17 \\sim C17' \\sim C18 \\sim C18' \\sim C9' \\sim O1 \\sim O1W
\\sim O2 \\sim O2W \\sim O3 \\sim O3W \\sim O4 \\sim O4W \\sim O5 \\sim O5W
\\sim O6 \\sim O6W \\sim O7 \\sim O7W \\sim O8 \\sim O9 \\sim O10 \\sim O11
\\sim O12 \\sim O13 \\sim O13' \\sim O14 \\sim O14' \\sim O15 \\sim O15' \\sim
O16 \\sim O16' \\sim O17 \\sim O17' \\sim O18 \\sim O18' \\sim O19 \\sim O20
\\sim O20' \\sim O21 \\sim O21' \\sim O22 \\sim O22' \\sim O23 \\sim O23' \\sim
O24 \\sim O24' \\sim O8W \\sim O8W' \\sim O15W \\sim O13W \\sim O14W \\sim O12W
\\sim O11W \\sim O10W \\sim O9W: within 3.8A with sigma of 0.02 and sigma for
terminal atoms of 0.04
Uanis(O20) \\sim Ueq, Uanis(O20') \\sim Ueq, Uanis(C12) \\sim Ueq, Uanis(O9W)
\\sim Ueq, Uanis(O10W) \\sim Ueq, Uanis(O13W) \\sim Ueq: with sigma of 0.001
and sigma for terminal atoms of 0.002
3. Others
 Sof(C2')=Sof(C3')=Sof(C5')=Sof(C6')=Sof(C8')=Sof(C11')=Sof(C12')=Sof(O13')=
 Sof(C14')=Sof(O14')=Sof(C15')=Sof(O15')=Sof(O16')=Sof(C17')=Sof(O17')=
 Sof(C18')=Sof(O18')=Sof(O20')=Sof(O21')=Sof(O22')=Sof(O23')=Sof(O24')=
 Sof(O8W')=Sof(C9')=1-FVAR(1)
 Sof(C2)=Sof(C3)=Sof(C5)=Sof(C6)=Sof(C8)=Sof(C9)=Sof(C11)=Sof(C12)=Sof(O13)=
 Sof(C14)=Sof(O14)=Sof(C15)=Sof(O15)=Sof(O16)=Sof(C17)=Sof(O17)=Sof(C18)=
 Sof(O18)=Sof(O20)=Sof(O21)=Sof(O22)=Sof(O23)=Sof(O24)=Sof(O8W)=FVAR(1)
4.a Riding coordinates:
 O1W(H1WA,H1WB), O2W(H2WA,H2WB), O3W(H3WA,H3WB), O4W(H4WA,H4WB), O5W(H5WA,
 H5WB), O6W(H6WA,H6WB), O7W(H7WA,H7WB)
;
_olex2_submission_special_instructions 'No special instructions were received'

loop_
_space_group_symop_id
_space_group_symop_operation_xyz
1 'x, y, z'
2 '-x+1/2, y+1/2, -z+1/2'
3 '-x, -y, -z'
4 'x-1/2, -y-1/2, z-1/2'

loop_
_atom_site_label
_atom_site_type_symbol
_atom_site_fract_x
_atom_site_fract_y
_atom_site_fract_z
_atom_site_U_iso_or_equiv
_atom_site_adp_type
_atom_site_occupancy
_atom_site_calc_flag
_atom_site_disorder_assembly
_atom_site_disorder_group
_atom_site_refinement_flags_posn
_atom_site_refinement_flags_adp
Eu1 Eu 0.40592(2) 0.493058(15) 0.71623(2) 0.01899(8) Uani 1 d . 2 . .
Eu2 Eu 0.69300(2) 0.521389(15) 0.70843(2) 0.01961(8) Uani 1 d . 2 . .
Eu4 Eu 0.44361(3) 0.678692(16) 0.48760(2) 0.02235(9) Uani 1 d A 2 . .
Ge1 Ge 0.50563(7) 0.63415(3) 0.69595(5) 0.03051(19) Uani 1 d A 2 . .
Ge2 Ge 0.69077(6) 0.65077(4) 0.59050(8) 0.0455(3) Uani 1 d A 2 . .
Ge3 Ge 0.64510(12) 0.64495(7) 0.38564(10) 0.0454(4) Uani 1 d . 2 . .
Ge4 Ge 0.40984(7) 0.61957(4) 0.28718(5) 0.03136(19) Uani 1 d . 2 . .
Ge5 Ge 0.22225(5) 0.60424(3) 0.38916(5) 0.02316(16) Uani 1 d . 2 . .
Ge6 Ge 0.27097(6) 0.61112(3) 0.59921(5) 0.02152(16) Uani 1 d . 2 . .
C1 C 0.5205(7) 0.6781(4) 0.8007(6) 0.0453(19) Uani 1 d . . . U
O1 O 0.5711(4) 0.6695(2) 0.6213(4) 0.0323(12) Uani 1 d A 2 . U
O1W O 0.4780(4) 0.5755(2) 0.4940(3) 0.0281(11) Uani 1 d . . . U
H1WA H 0.4921 0.5563 0.5399 0.034 Uiso 1 d A . R .
H1WB H 0.4717 0.5530 0.4517 0.034 Uiso 1 d . . R .
C2 C 0.4105(14) 0.6796(8) 0.8415(12) 0.051(3) Uani 0.546(4) d A 1 . U
C2' C 0.6385(14) 0.7031(8) 0.8167(12) 0.037(3) Uani 0.454(4) d A 2 . U
O2 O 0.6331(4) 0.6748(2) 0.4855(4) 0.0342(12) Uani 1 d A 2 . U
O2W O 0.3165(4) 0.7510(2) 0.4826(4) 0.0364(13) Uani 1 d . . . U
H2WA H 0.2563 0.7498 0.4933 0.044 Uiso 1 d A . R .
H2WB H 0.3183 0.7771 0.4460 0.044 Uiso 1 d . . R .
C3 C 0.3584(15) 0.6193(8) 0.8359(12) 0.047(3) Uani 0.546(4) d A 1 . U
C3' C 0.7193(15) 0.6569(9) 0.8193(13) 0.035(3) Uani 0.454(4) d A 2 . U
O3 O 0.5096(4) 0.6622(2) 0.3496(4) 0.0310(11) Uani 1 d A 2 . U
O3W O 0.5120(5) 0.7721(3) 0.4797(6) 0.062(2) Uani 1 d . . . U
H3WA H 0.4820 0.8013 0.4950 0.075 Uiso 1 d A . R .
H3WB H 0.5690 0.7829 0.4683 0.075 Uiso 1 d . . R .
C4 C 0.8025(6) 0.6997(4) 0.6437(6) 0.0422(18) Uani 1 d . . . U
O4 O 0.3285(4) 0.6417(2) 0.3595(3) 0.0259(10) Uani 1 d A 2 . U
O4W O 0.2362(5) 0.4758(3) 0.7555(5) 0.0562(18) Uani 1 d . . . U
H4WA H 0.2295 0.4573 0.8000 0.067 Uiso 1 d . . R .
H4WB H 0.1821 0.4713 0.7181 0.067 Uiso 1 d . . R .
C5 C 0.8046(13) 0.7120(8) 0.7502(11) 0.045(3) Uani 0.546(4) d A 1 . U
C5' C 0.8706(13) 0.7179(8) 0.5687(13) 0.037(3) Uani 0.454(4) d A 2 . U
O5 O 0.2513(4) 0.6358(2) 0.4921(3) 0.0274(11) Uani 1 d A 2 . U
O5W O 0.4850(7) 0.4985(4) 0.8685(5) 0.087(3) Uani 1 d . . . U
H5WA H 0.4957 0.4700 0.9021 0.104 Uiso 1 d . . R .
H5WB H 0.4813 0.5281 0.8985 0.104 Uiso 1 d . . R .
C6 C 0.7702(14) 0.6601(7) 0.7960(11) 0.037(3) Uani 0.546(4) d A 1 . U
C6' C 0.8845(15) 0.6692(8) 0.5078(14) 0.030(3) Uani 0.454(4) d A 2 . U
O6 O 0.3881(4) 0.6512(2) 0.6232(3) 0.0262(10) Uani 1 d A 2 . U
O6W O 0.7191(7) 0.5280(5) 0.8654(5) 0.096(3) Uani 1 d . . . U
H6WA H 0.7753 0.5216 0.8996 0.115 Uiso 1 d . . R .
H6WB H 0.6718 0.5104 0.8841 0.115 Uiso 1 d . . R .
C7 C 0.7277(7) 0.6913(4) 0.3235(6) 0.0442(18) Uani 1 d . . . U
O7 O 0.5273(4) 0.5618(2) 0.6920(3) 0.0264(11) Uani 1 d A 2 . U
O7W O 0.8787(4) 0.5421(3) 0.7398(4) 0.0489(16) Uani 1 d . . . U
H7WA H 0.9321 0.5307 0.7228 0.059 Uiso 1 d . . R .
H7WB H 0.8928 0.5436 0.7940 0.059 Uiso 1 d . . R .
C8 C 0.8316(12) 0.7167(8) 0.3983(12) 0.045(3) Uani 0.546(4) d A 1 . U
C8' C 0.6677(14) 0.6987(8) 0.2181(12) 0.035(3) Uani 0.454(4) d . 2 . U
O8 O 0.7013(4) 0.5769(2) 0.5882(3) 0.0263(11) Uani 1 d A 2 . U
C9 C 0.8806(12) 0.6725(7) 0.4653(12) 0.032(2) Uani 0.546(4) d A 1 . U
O9 O 0.6581(4) 0.5712(2) 0.3924(3) 0.0243(10) Uani 1 d . 2 . U
C10 C 0.3696(7) 0.6489(4) 0.1724(5) 0.0365(16) Uani 1 d . . . U
O10 O 0.4381(4) 0.5477(2) 0.3044(3) 0.0250(10) Uani 1 d . 2 . U
C11 C 0.4709(12) 0.6799(7) 0.1473(10) 0.037(3) Uani 0.546(4) d . 1 . U
C11' C 0.2429(14) 0.6459(8) 0.1361(12) 0.036(3) Uani 0.454(4) d A 2 . U
O11 O 0.2485(4) 0.5322(2) 0.3991(3) 0.0245(10) Uani 1 d . 2 . U
C12 C 0.5692(14) 0.6399(8) 0.1560(11) 0.041(3) Uani 0.546(4) d . 1 . U
C12' C 0.1952(16) 0.5883(8) 0.1513(14) 0.035(3) Uani 0.454(4) d A 2 . U
O12 O 0.2952(4) 0.5384(2) 0.6029(3) 0.0232(10) Uani 1 d . 2 . U
C13 C 0.0959(6) 0.6366(4) 0.3268(5) 0.0336(16) Uani 1 d . . . U
O13 O 0.366(2) 0.5885(15) 0.7737(18) 0.038(4) Uani 0.546(4) d A 1 . U
O13' O 0.351(3) 0.585(2) 0.763(3) 0.043(3) Uani 0.454(4) d A 2 . U
C14 C 0.0734(14) 0.6260(9) 0.2311(12) 0.054(3) Uani 0.546(4) d A 1 . U
C14' C 0.0023(11) 0.5911(7) 0.3172(10) 0.024(3) Uani 0.454(4) d . 2 . U
O14 O 0.307(3) 0.6137(14) 0.893(2) 0.055(5) Uani 0.546(4) d A 1 . U
O14' O 0.299(4) 0.6032(16) 0.880(2) 0.047(5) Uani 0.454(4) d A 2 . U
C15 C 0.1517(12) 0.5926(7) 0.1895(10) 0.036(3) Uani 0.546(4) d A 1 . U
C15' C -0.0048(11) 0.5556(6) 0.3975(10) 0.020(2) Uani 0.454(4) d . 2 . U
O15 O 0.0924(7) 0.5573(4) 0.5352(6) 0.031(2) Uani 0.546(4) d . 1 . U
O15' O 0.0740(8) 0.5516(5) 0.4558(7) 0.023(2) Uani 0.454(4) d . 2 . U
C16 C 0.1701(6) 0.6430(4) 0.6591(6) 0.0373(17) Uani 1 d . . . U
O16 O -0.0459(8) 0.5413(5) 0.5921(7) 0.029(2) Uani 0.546(4) d . 1 . U
O16' O -0.0887(10) 0.5602(6) 0.3943(9) 0.023(2) Uani 0.454(4) d . 2 . U
C17 C 0.0829(11) 0.6002(7) 0.6678(10) 0.034(3) Uani 0.546(4) d . 1 . U
C17' C 0.1902(17) 0.6284(10) 0.7533(14) 0.052(3) Uani 0.454(4) d A 2 . U
O17 O 0.2268(11) 0.5736(6) 0.2404(8) 0.028(3) Uani 0.546(4) d A 1 . U
O17' O 0.2392(15) 0.5623(8) 0.2164(11) 0.032(3) Uani 0.454(4) d . 2 . U
C18 C 0.0389(10) 0.5639(6) 0.5919(9) 0.027(2) Uani 0.546(4) d . 1 . U
C18' C 0.2898(16) 0.6069(9) 0.8060(13) 0.041(3) Uani 0.454(4) d A 2 . U
O18 O 0.1348(14) 0.5798(11) 0.1042(14) 0.049(4) Uani 0.546(4) d A 1 . U
O18' O 0.1055(16) 0.5765(12) 0.1198(15) 0.043(4) Uani 0.454(4) d A 2 . U
O19 O 0.5856(5) 0.6049(2) 0.2193(4) 0.0389(13) Uani 1 d . 1 . U
O20 O 0.6112(7) 0.6443(4) 0.0993(6) 0.0249(18) Uani 0.546(4) d . 1 . U
O20' O 0.6284(18) 0.6436(11) 0.3589(12) 0.025(3) Uani 0.454(4) d A 2 . U
O21 O 0.8210(15) 0.6302(8) 0.4984(8) 0.028(3) Uani 0.546(4) d A 1 . U
O21' O 0.818(2) 0.6320(12) 0.4720(12) 0.031(3) Uani 0.454(4) d A 2 . U
O22 O 0.9647(14) 0.6739(8) 0.5018(10) 0.040(3) Uani 0.546(4) d A 1 . U
O22' O 0.9569(16) 0.6732(10) 0.4645(11) 0.036(4) Uani 0.454(4) d A 2 . U
O23 O 0.700(2) 0.6194(13) 0.7611(16) 0.037(4) Uani 0.546(4) d A 1 . U
O23' O 0.714(3) 0.6246(17) 0.748(2) 0.036(3) Uani 0.454(4) d A 2 . U
O24 O 0.8069(18) 0.6626(11) 0.8668(19) 0.049(5) Uani 0.546(4) d . . . U
O24' O 0.787(2) 0.6517(12) 0.877(2) 0.040(5) Uani 0.454(4) d A 2 . U
Eu3 Eu 0.78772(2) 0.527994(15) 0.49435(2) 0.01812(8) Uani 1 d . 2 . .
O8W O 0.9109(9) 0.5328(5) 0.4001(8) 0.031(2) Uani 0.546(4) d . . . U
O8W' O 0.9543(10) 0.5702(6) 0.5893(9) 0.026(2) Uani 0.454(4) d . . . U
O15W O 0.1208(5) 0.7543(3) 0.5075(5) 0.0591(19) Uani 1 d . . . U
O13W O 0.4517(9) 0.8790(5) 0.5216(8) 0.113(3) Uani 1 d . . . U
O14W O 0.4798(9) 0.5759(5) 0.9933(7) 0.114(3) Uani 1 d . . . U
O12W O 0.6960(9) 0.8314(5) 0.4910(8) 0.123(3) Uani 1 d . . . U
O11W O 0.9898(12) 0.5332(9) 0.8994(9) 0.179(6) Uani 1 d . . . U
O10W O 0.2102(13) 0.4120(7) 0.9030(11) 0.172(6) Uani 1 d . . . U
O9W O 0.7906(18) 0.4830(10) 0.0497(16) 0.248(10) Uani 1 d . . . U
C9' C 0.6200(16) 0.6445(8) 0.1728(12) 0.034(3) Uiso 0.454(4) d . . . U

loop_
_atom_site_aniso_label
_atom_site_aniso_U_11
_atom_site_aniso_U_22
_atom_site_aniso_U_33
_atom_site_aniso_U_23
_atom_site_aniso_U_13
_atom_site_aniso_U_12
Eu1 0.01599(15) 0.01907(18) 0.02257(17) 0.00289(13) 0.00533(13) 0.00074(13)
Eu2 0.01576(15) 0.02034(18) 0.02302(17) 0.00264(14) 0.00442(13) 0.00006(13)
Eu4 0.01920(16) 0.02016(19) 0.02783(19) 0.00414(14) 0.00480(14) 0.00145(14)
Ge1 0.0444(5) 0.0159(4) 0.0263(4) -0.0004(3) -0.0059(4) -0.0068(3)
Ge2 0.0175(4) 0.0175(4) 0.0926(8) 0.0183(5) -0.0118(4) -0.0061(3)
Ge3 0.0386(8) 0.0248(5) 0.0846(13) 0.0246(9) 0.0415(9) 0.0123(5)
Ge4 0.0501(5) 0.0220(4) 0.0268(4) 0.0098(3) 0.0195(4) 0.0169(4)
Ge5 0.0179(3) 0.0195(4) 0.0298(4) -0.0049(3) -0.0012(3) 0.0053(3)
Ge6 0.0241(4) 0.0151(4) 0.0289(4) -0.0029(3) 0.0139(3) -0.0025(3)
C1 0.047(4) 0.043(4) 0.043(4) -0.016(3) 0.001(3) -0.006(3)
O1 0.028(2) 0.025(3) 0.041(3) 0.008(2) -0.001(2) -0.007(2)
O1W 0.028(3) 0.025(3) 0.031(3) 0.002(2) 0.004(2) 0.000(2)
C2 0.054(6) 0.053(6) 0.049(6) -0.013(5) 0.015(5) -0.004(5)
C2' 0.032(6) 0.034(6) 0.041(6) -0.017(5) -0.003(5) -0.005(5)
O2 0.024(2) 0.024(3) 0.058(3) 0.014(2) 0.016(2) 0.005(2)
O2W 0.025(3) 0.026(3) 0.060(4) 0.013(3) 0.012(3) 0.002(2)
C3 0.052(5) 0.047(5) 0.043(5) -0.008(5) 0.013(5) 0.002(5)
C3' 0.029(5) 0.035(6) 0.039(6) -0.007(5) 0.001(5) -0.004(5)
O3 0.031(2) 0.023(2) 0.044(3) 0.007(2) 0.018(2) 0.008(2)
O3W 0.038(3) 0.028(3) 0.130(6) -0.004(4) 0.040(4) -0.003(3)
C4 0.030(3) 0.038(4) 0.057(4) 0.002(3) 0.004(3) -0.014(3)
O4 0.027(2) 0.023(2) 0.028(2) 0.003(2) 0.008(2) 0.007(2)
O4W 0.041(3) 0.072(5) 0.060(4) 0.019(4) 0.022(3) 0.003(3)
C5 0.046(6) 0.040(6) 0.044(6) -0.004(5) -0.003(5) -0.011(5)
C5' 0.028(5) 0.032(5) 0.055(6) -0.005(5) 0.018(5) -0.009(5)
O5 0.033(3) 0.021(3) 0.029(3) -0.003(2) 0.007(2) 0.001(2)
O5W 0.125(7) 0.090(6) 0.034(4) -0.010(4) -0.013(4) 0.027(5)
C6 0.040(6) 0.031(5) 0.036(6) -0.006(5) 0.000(5) -0.005(5)
C6' 0.025(5) 0.023(5) 0.044(5) 0.005(5) 0.014(5) -0.002(4)
O6 0.027(2) 0.022(2) 0.029(2) 0.001(2) 0.003(2) -0.008(2)
O6W 0.082(5) 0.162(8) 0.041(4) 0.012(5) 0.008(4) -0.006(6)
C7 0.039(3) 0.039(4) 0.059(4) 0.019(3) 0.023(3) -0.005(3)
O7 0.018(2) 0.026(3) 0.036(3) 0.001(2) 0.006(2) 0.0024(19)
O7W 0.025(3) 0.081(5) 0.042(3) -0.003(3) 0.010(3) -0.005(3)
C8 0.034(5) 0.043(5) 0.059(6) 0.009(5) 0.012(5) -0.008(5)
C8' 0.039(5) 0.033(5) 0.035(5) 0.007(5) 0.010(5) -0.007(5)
O8 0.023(2) 0.023(2) 0.034(3) 0.002(2) 0.009(2) 0.001(2)
C9 0.024(4) 0.024(5) 0.050(5) 0.004(5) 0.015(5) -0.001(4)
O9 0.023(2) 0.015(2) 0.035(3) 0.003(2) 0.006(2) -0.0011(19)
C10 0.045(4) 0.038(4) 0.029(3) 0.012(3) 0.013(3) 0.007(3)
O10 0.022(2) 0.018(2) 0.036(3) 0.004(2) 0.008(2) 0.0015(19)
C11 0.037(5) 0.035(5) 0.040(5) 0.011(5) 0.010(5) 0.003(5)
C11' 0.035(6) 0.034(6) 0.036(6) 0.018(5) 0.002(5) 0.002(5)
O11 0.027(2) 0.019(2) 0.029(2) 0.003(2) 0.008(2) -0.0009(19)
C12 0.041(3) 0.041(3) 0.041(3) 0.0004(9) 0.0080(10) 0.0000(10)
C12' 0.034(6) 0.033(6) 0.036(6) 0.004(5) 0.004(5) 0.004(5)
O12 0.026(2) 0.019(2) 0.026(2) 0.0031(19) 0.0065(19) 0.0024(19)
C13 0.024(3) 0.038(4) 0.037(4) 0.000(3) 0.000(3) 0.008(3)
O13 0.049(9) 0.034(7) 0.035(8) -0.008(6) 0.021(6) 0.013(7)
O13' 0.046(6) 0.043(5) 0.042(6) -0.007(5) 0.013(5) 0.006(5)
C14 0.050(6) 0.059(6) 0.048(6) 0.001(5) 0.000(5) 0.020(5)
C14' 0.019(5) 0.029(6) 0.025(5) 0.010(5) 0.002(5) -0.002(5)
O14 0.061(9) 0.061(10) 0.048(10) -0.019(7) 0.022(8) 0.008(8)
O14' 0.058(9) 0.057(10) 0.030(9) -0.009(8) 0.017(8) 0.001(9)
C15 0.036(5) 0.034(5) 0.034(5) 0.006(5) -0.005(5) 0.008(5)
C15' 0.018(5) 0.017(5) 0.026(5) 0.001(5) 0.005(4) 0.009(4)
O15 0.028(4) 0.031(5) 0.035(5) -0.004(4) 0.009(4) 0.002(4)
O15' 0.019(4) 0.022(4) 0.029(4) 0.004(4) 0.005(4) 0.003(4)
C16 0.035(3) 0.041(4) 0.042(4) -0.009(3) 0.023(3) 0.002(3)
O16 0.020(4) 0.034(5) 0.034(5) -0.001(5) 0.010(4) -0.001(5)
O16' 0.023(5) 0.022(5) 0.026(5) 0.004(5) 0.011(4) 0.005(5)
C17 0.030(5) 0.038(5) 0.038(5) -0.011(5) 0.012(4) -0.003(5)
C17' 0.053(6) 0.059(6) 0.045(6) -0.007(5) 0.011(5) 0.014(5)
O17 0.023(5) 0.031(6) 0.031(6) 0.012(5) 0.006(5) 0.006(4)
O17' 0.032(5) 0.032(5) 0.033(6) 0.008(5) 0.006(5) 0.006(5)
C18 0.024(5) 0.029(5) 0.030(5) 0.004(4) 0.007(4) 0.009(4)
C18' 0.047(5) 0.043(5) 0.034(5) -0.007(5) 0.012(5) 0.005(5)
O18 0.037(8) 0.070(8) 0.044(8) 0.027(7) 0.017(6) 0.011(7)
O18' 0.039(9) 0.057(8) 0.034(9) 0.009(7) 0.005(7) -0.007(8)
O19 0.045(3) 0.029(3) 0.044(3) 0.013(2) 0.011(2) -0.002(2)
O20 0.026(2) 0.025(2) 0.025(2) 0.0010(9) 0.0065(10) 0.0003(9)
O20' 0.025(3) 0.024(3) 0.024(3) -0.0008(9) 0.0039(10) -0.0002(9)
O21 0.023(5) 0.020(5) 0.043(7) -0.006(6) 0.015(6) -0.009(4)
O21' 0.023(4) 0.026(5) 0.046(5) 0.007(5) 0.011(5) -0.002(4)
O22 0.031(6) 0.034(6) 0.056(8) 0.006(7) 0.011(7) -0.008(5)
O22' 0.026(7) 0.037(7) 0.053(9) -0.006(8) 0.029(8) -0.002(5)
O23 0.038(8) 0.030(7) 0.041(8) -0.015(6) 0.000(6) 0.003(6)
O23' 0.032(6) 0.033(6) 0.040(6) -0.009(5) 0.001(5) -0.005(5)
O24 0.040(8) 0.056(10) 0.049(9) -0.016(7) 0.002(7) -0.014(7)
O24' 0.040(9) 0.035(9) 0.044(9) -0.005(7) 0.005(7) -0.010(7)
Eu3 0.01320(15) 0.01766(18) 0.02391(17) 0.00276(13) 0.00452(12) -0.00104(12)
O8W 0.022(4) 0.030(5) 0.043(5) 0.004(5) 0.011(4) -0.004(5)
O8W' 0.017(5) 0.022(5) 0.039(5) 0.003(5) 0.008(4) -0.004(5)
O15W 0.042(3) 0.045(4) 0.099(5) -0.020(4) 0.037(4) -0.009(3)
O13W 0.111(4) 0.113(4) 0.114(4) -0.0038(19) 0.0200(19) 0.0014(19)
O14W 0.128(6) 0.110(6) 0.098(6) -0.012(5) 0.005(5) 0.006(6)
O12W 0.111(6) 0.117(7) 0.143(7) 0.009(6) 0.029(6) -0.015(6)
O11W 0.141(11) 0.275(17) 0.115(10) -0.016(11) 0.005(9) -0.002(12)
O10W 0.171(6) 0.172(6) 0.174(6) 0.0019(19) 0.034(2) 0.0004(19)
O9W 0.248(10) 0.247(10) 0.249(10) 0.0005(19) 0.048(3) 0.0001(19)

loop_
_atom_type_symbol
_atom_type_description
_atom_type_scat_dispersion_real
_atom_type_scat_dispersion_imag
_atom_type_scat_source
H H 0.0000 0.0000 'International Tables Vol C Tables 4.2.6.8 and 6.1.1.4'
C C 0.0033 0.0016 'International Tables Vol C Tables 4.2.6.8 and 6.1.1.4'
O O 0.0106 0.0060 'International Tables Vol C Tables 4.2.6.8 and 6.1.1.4'
Ge Ge 0.1547 1.8001 'International Tables Vol C Tables 4.2.6.8 and 6.1.1.4'
Eu Eu -0.1578 3.6682 'International Tables Vol C Tables 4.2.6.8 and 6.1.1.4'

loop_
_geom_angle_atom_site_label_1
_geom_angle_atom_site_label_2
_geom_angle_atom_site_label_3
_geom_angle
_geom_angle_site_symmetry_1
_geom_angle_site_symmetry_3
Ge3 Eu1 Eu3 57.20(2) 3_666 3_666
Ge4 Eu1 Ge3 53.84(3) 3_666 3_666
Ge4 Eu1 Eu3 103.633(18) 3_666 3_666
O4W Eu1 Ge3 82.30(18) . 3_666
O4W Eu1 Ge4 122.33(17) . 3_666
O4W Eu1 Eu3 73.24(17) . 3_666
O5W Eu1 Ge3 119.8(2) . 3_666
O5W Eu1 Ge4 83.6(2) . 3_666
O5W Eu1 O4W 89.9(3) . .
O5W Eu1 Eu3 163.0(2) . 3_666
O7 Eu1 Ge3 127.65(13) . 3_666
O7 Eu1 Ge4 90.63(12) . 3_666
O7 Eu1 O4W 146.3(2) . .
O7 Eu1 O5W 87.1(3) . .
O7 Eu1 O13' 72.7(11) . .
O7 Eu1 Eu3 107.95(13) . 3_666
O9 Eu1 Ge3 23.04(12) 3_666 3_666
O9 Eu1 Ge4 70.67(12) 3_666 3_666
O9 Eu1 O4W 82.0(2) 3_666 .
O9 Eu1 O5W 142.6(3) 3_666 .
O9 Eu1 O7 118.90(18) 3_666 .
O9 Eu1 O10 80.86(17) 3_666 3_666
O9 Eu1 O12 68.58(17) 3_666 .
O9 Eu1 O13' 135.4(8) 3_666 .
O9 Eu1 Eu3 34.98(12) 3_666 3_666
O10 Eu1 Ge3 70.78(12) 3_666 3_666
O10 Eu1 Ge4 23.90(12) 3_666 3_666
O10 Eu1 O4W 146.2(2) 3_666 .
O10 Eu1 O5W 86.4(3) 3_666 .
O10 Eu1 O7 67.00(17) 3_666 .
O10 Eu1 O13' 136.3(9) 3_666 .
O10 Eu1 Eu3 106.57(13) 3_666 3_666
O12 Eu1 Ge3 91.30(12) . 3_666
O12 Eu1 Ge4 130.20(12) . 3_666
O12 Eu1 O4W 78.6(2) . .
O12 Eu1 O5W 145.2(2) . .
O12 Eu1 O7 85.00(17) . .
O12 Eu1 O10 120.84(17) . 3_666
O12 Eu1 O13' 70.0(9) . .
O12 Eu1 Eu3 34.24(12) . 3_666
O13' Eu1 Ge3 152.2(8) . 3_666
O13' Eu1 Ge4 153.5(8) . 3_666
O13' Eu1 O4W 74.2(11) . .
O13' Eu1 O5W 75.3(9) . .
O13' Eu1 Eu3 101.1(8) . 3_666
Ge4 Eu2 Ge1 114.53(2) 3_666 .
Ge4 Eu2 Ge5 53.616(19) 3_666 3_666
Ge5 Eu2 Ge1 147.32(2) 3_666 .
O6W Eu2 Ge1 88.4(2) . .
O6W Eu2 Ge4 91.1(3) . 3_666
O6W Eu2 Ge5 119.6(3) . 3_666
O6W Eu2 O7W 80.7(3) . .
O6W Eu2 O23' 72.2(8) . .
O7 Eu2 Ge1 23.53(12) . .
O7 Eu2 Ge4 91.22(12) . 3_666
O7 Eu2 Ge5 129.70(13) . 3_666
O7 Eu2 O6W 92.1(3) . .
O7 Eu2 O7W 144.7(2) . .
O7 Eu2 O11 123.88(17) . 3_666
O7 Eu2 O17' 129.8(5) . 3_666
O7 Eu2 O23' 72.5(8) . .
O7W Eu2 Ge1 121.22(17) . .
O7W Eu2 Ge4 123.20(17) . 3_666
O7W Eu2 Ge5 82.37(16) . 3_666
O7W Eu2 O23' 72.4(8) . .
O8 Eu2 Ge1 71.69(12) . .
O8 Eu2 Ge4 127.39(13) . 3_666
O8 Eu2 Ge5 91.94(13) . 3_666
O8 Eu2 O6W 141.1(3) . .
O8 Eu2 O7 82.73(17) . .
O8 Eu2 O7W 81.8(2) . .
O8 Eu2 O10 117.39(18) . 3_666
O8 Eu2 O11 68.24(17) . 3_666
O8 Eu2 O17' 143.0(4) . 3_666
O8 Eu2 O23' 69.5(7) . .
O10 Eu2 Ge1 90.48(12) 3_666 .
O10 Eu2 Ge4 24.48(12) 3_666 3_666
O10 Eu2 Ge5 71.79(12) 3_666 3_666
O10 Eu2 O6W 95.2(3) 3_666 .
O10 Eu2 O7 67.00(17) 3_666 .
O10 Eu2 O7W 147.7(2) 3_666 .
O10 Eu2 O11 84.89(17) 3_666 3_666
O10 Eu2 O17' 71.4(5) 3_666 3_666
O10 Eu2 O23' 137.0(8) 3_666 .
O11 Eu2 Ge1 131.65(12) 3_666 .
O11 Eu2 Ge4 72.77(12) 3_666 3_666
O11 Eu2 Ge5 23.73(12) 3_666 3_666
O11 Eu2 O6W 139.9(3) 3_666 .
O11 Eu2 O7W 78.5(2) 3_666 .
O11 Eu2 O17' 77.5(4) 3_666 3_666
O11 Eu2 O23' 131.2(7) 3_666 .
O17' Eu2 Ge1 145.2(4) 3_666 .
O17' Eu2 Ge4 48.7(5) 3_666 3_666
O17' Eu2 Ge5 55.0(4) 3_666 3_666
O17' Eu2 O6W 64.8(5) 3_666 .
O17' Eu2 O7W 78.0(5) 3_666 .
O17' Eu2 O23' 130.8(9) 3_666 .
O23' Eu2 Ge1 49.4(8) . .
O23' Eu2 Ge4 155.7(7) . 3_666
O23' Eu2 Ge5 150.3(7) . 3_666
O1 Eu4 O2 59.09(19) . .
O1 Eu4 O3 116.20(18) . .
O1 Eu4 O5 115.62(16) . .
O1 Eu4 O6 59.73(17) . .
O1W Eu4 O1 77.67(17) . .
O1W Eu4 O2 77.71(17) . .
O1W Eu4 O3 78.17(17) . .
O1W Eu4 O4 76.71(17) . .
O1W Eu4 O5 78.81(16) . .
O1W Eu4 O6 78.05(17) . .
O2 Eu4 O3 58.42(19) . .
O2 Eu4 O5 156.51(16) . .
O2W Eu4 O1 117.2(2) . .
O2W Eu4 O1W 145.62(17) . .
O2W Eu4 O2 136.66(18) . .
O2W Eu4 O3 115.87(19) . .
O2W Eu4 O3W 67.6(2) . .
O2W Eu4 O4 84.12(18) . .
O2W Eu4 O5 66.82(17) . .
O2W Eu4 O6 83.64(19) . .
O3 Eu4 O5 116.01(16) . .
O3W Eu4 O1 85.4(2) . .
O3W Eu4 O1W 146.73(19) . .
O3W Eu4 O2 69.03(19) . .
O3W Eu4 O3 84.1(2) . .
O3W Eu4 O4 117.5(2) . .
O3W Eu4 O5 134.45(18) . .
O3W Eu4 O6 117.5(2) . .
O4 Eu4 O1 154.34(17) . .
O4 Eu4 O2 116.06(18) . .
O4 Eu4 O3 59.43(17) . .
O4 Eu4 O5 57.42(16) . .
O4 Eu4 O6 112.85(16) . .
O6 Eu4 O2 117.42(18) . .
O6 Eu4 O3 156.16(17) . .
O6 Eu4 O5 57.10(15) . .
C1 Ge1 Eu2 112.6(3) . .
O1 Ge1 Eu2 87.67(18) . .
O1 Ge1 C1 109.9(4) . .
O1 Ge1 O6 86.6(2) . .
O6 Ge1 Eu2 134.49(17) . .
O6 Ge1 C1 111.7(3) . .
O7 Ge1 Eu2 33.22(16) . .
O7 Ge1 C1 124.3(4) . .
O7 Ge1 O1 108.9(3) . .
O7 Ge1 O6 108.9(2) . .
O1 Ge2 C4 112.2(3) . .
O2 Ge2 O1 86.3(2) . .
O2 Ge2 C4 112.3(3) . .
O8 Ge2 O1 109.0(2) . .
O8 Ge2 O2 108.3(3) . .
O8 Ge2 C4 122.7(3) . .
O2 Ge3 Eu1 135.47(18) . 3_666
O2 Ge3 O3 86.9(3) . .
O2 Ge3 C7 113.1(4) . .
O3 Ge3 Eu1 88.08(18) . 3_666
O3 Ge3 C7 109.4(3) . .
C7 Ge3 Eu1 110.2(3) . 3_666
O9 Ge3 Eu1 31.63(17) . 3_666
O9 Ge3 O2 111.2(3) . .
O9 Ge3 O3 108.6(2) . .
O9 Ge3 C7 121.9(3) . .
Eu2 Ge4 Eu1 65.622(16) 3_666 3_666
O3 Ge4 Eu1 89.09(16) . 3_666
O3 Ge4 Eu2 138.09(17) . 3_666
O3 Ge4 C10 111.6(3) . .
O4 Ge4 Eu1 135.40(16) . 3_666
O4 Ge4 Eu2 88.66(17) . 3_666
O4 Ge4 O3 87.3(2) . .
O4 Ge4 C10 114.4(3) . .
C10 Ge4 Eu1 108.2(3) . 3_666
C10 Ge4 Eu2 108.0(3) . 3_666
O10 Ge4 Eu1 33.43(16) . 3_666
O10 Ge4 Eu2 34.25(16) . 3_666
O10 Ge4 O3 109.7(2) . .
O10 Ge4 O4 108.5(2) . .
O10 Ge4 C10 120.5(3) . .
Eu2 Ge5 Eu3 64.431(15) 3_666 3_666
O4 Ge5 Eu2 87.78(16) . 3_666
O4 Ge5 C13 108.7(3) . .
O4 Ge5 Eu3 131.14(16) . 3_666
O5 Ge5 Eu2 135.06(17) . 3_666
O5 Ge5 O4 89.7(2) . .
O5 Ge5 C13 109.1(3) . .
O5 Ge5 Eu3 84.55(17) . 3_666
O11 Ge5 Eu2 33.56(17) . 3_666
O11 Ge5 O4 110.3(2) . .
O11 Ge5 O5 108.6(2) . .
O11 Ge5 C13 124.8(3) . .
O11 Ge5 Eu3 31.09(17) . 3_666
C13 Ge5 Eu2 114.1(3) . 3_666
C13 Ge5 Eu3 119.0(3) . 3_666
O5 Ge6 O6 89.9(2) . .
O5 Ge6 C16 111.1(3) . .
O5 Ge6 Eu3 85.16(17) . 3_666
O6 Ge6 C16 110.2(3) . .
O6 Ge6 Eu3 132.16(17) . 3_666
O12 Ge6 O5 110.2(2) . .
O12 Ge6 O6 111.0(2) . .
O12 Ge6 C16 120.2(3) . .
O12 Ge6 Eu3 31.80(16) . 3_666
C16 Ge6 Eu3 115.9(3) . 3_666
C2 C1 Ge1 112.6(8) . .
C2' C1 Ge1 105.1(8) . .
C2' C1 C2 142.3(11) . .
Ge1 O1 Eu4 105.9(2) . .
Ge1 O1 Ge2 128.9(3) . .
Ge2 O1 Eu4 106.3(3) . .
C3 C2 C1 111.1(13) . .
C3' C2' C1 113.5(14) . .
Ge2 O2 Eu4 104.4(2) . .
Ge3 O2 Eu4 106.6(3) . .
Ge3 O2 Ge2 128.3(3) . .
O13 C3 C2 118(2) . .
O13 C3 O14 131(3) . .
O14 C3 C2 110.5(19) . .
O23' C3' C2' 117(2) . .
O24' C3' C2' 122(2) . .
O24' C3' O23' 121(3) . .
Ge3 O3 Eu4 103.9(2) . .
Ge4 O3 Eu4 103.0(2) . .
Ge4 O3 Ge3 129.0(3) . .
O20' O3 Eu4 116.8(7) . .
O20' O3 Ge3 13.0(7) . .
O20' O3 Ge4 120.3(9) . .
C5 C4 Ge2 113.6(7) . .
C5' C4 Ge2 107.9(8) . .
C5' C4 C5 138.5(10) . .
Ge4 O4 Eu4 106.2(2) . .
Ge4 O4 Ge5 128.5(3) . .
Ge5 O4 Eu4 110.4(2) . .
C6 C5 C4 112.9(12) . .
C6' C5' C4 114.0(14) . .
Ge5 O5 Eu4 99.7(2) . .
Ge6 O5 Eu4 100.1(2) . .
Ge6 O5 Ge5 136.1(3) . .
O23 C6 C5 126.7(17) . .
O24 C6 C5 108.7(17) . .
O24 C6 O23 124(2) . .
O21' C6' C5' 129(2) . .
O22' C6' C5' 118.5(18) . .
O22' C6' O21' 109(2) . .
Ge1 O6 Eu4 104.6(2) . .
Ge6 O6 Eu4 109.7(2) . .
Ge6 O6 Ge1 129.1(3) . .
C8 C7 Ge3 106.9(7) . .
C8 C7 O20' 120.0(9) . .
C8' C7 Ge3 110.6(8) . .
C8' C7 C8 142.1(10) . .
C8' C7 O20' 97.5(9) . .
O20' C7 Ge3 13.2(5) . .
Eu1 O7 Eu2 111.0(2) . .
Ge1 O7 Eu1 122.8(2) . .
Ge1 O7 Eu2 123.2(2) . .
C9 C8 C7 114.9(12) . .
C9' C8' C7 116.6(13) . .
Eu2 O8 Eu3 110.8(2) . .
Ge2 O8 Eu2 121.4(3) . .
Ge2 O8 Eu3 123.4(3) . .
O21 C9 C8 122.1(15) . .
O22 C9 C8 124.8(17) . .
O22 C9 O21 112.5(18) . .
Eu1 O9 Eu3 110.53(19) 3_666 .
Ge3 O9 Eu1 125.3(3) . 3_666
Ge3 O9 O20' 14.2(6) . .
Ge3 O9 Eu3 121.3(3) . .
O20' O9 Eu1 111.1(6) . 3_666
O20' O9 Eu3 134.3(7) . .
C11 C10 Ge4 107.2(7) . .
C11 C10 C11' 138.6(9) . .
C11' C10 Ge4 113.1(7) . .
Eu2 O10 Eu1 111.3(2) 3_666 3_666
Ge4 O10 Eu1 122.7(2) . 3_666
Ge4 O10 Eu2 121.3(2) . 3_666
C12 C11 C10 114.5(12) . .
C12' C11' C10 113.7(13) . .
Ge5 O11 Eu2 122.7(2) . 3_666
Ge5 O11 Eu3 126.4(3) . 3_666
Eu3 O11 Eu2 110.4(2) 3_666 3_666
O19 C12 C11 117.3(14) . .
O20 C12 C11 113.0(15) . .
O20 C12 O19 129.4(17) . .
C9' C12 C11 132(3) . .
C9' C12 O19 77(2) . .
C9' C12 O20 73(2) . .
O17' C12' C11' 114.9(19) . .
O18' C12' C11' 122(2) . .
O18' C12' O17' 119(2) . .
Ge6 O12 Eu1 123.7(3) . .
Ge6 O12 Eu3 125.1(2) . 3_666
Eu3 O12 Eu1 111.0(2) 3_666 .
C14 C13 Ge5 116.0(8) . .
C14 C13 C14' 78.2(11) . .
C14' C13 Ge5 111.4(7) . .
C18' O13' Eu1 142(3) . .
C13 C14 C15 119.5(13) . .
C15' C14' C13 116.2(11) . .
O17 C15 C14 115.0(15) . .
O17 C15 O18 122.0(17) . .
O18 C15 C14 122.6(15) . .
O15' C15' C14' 118.5(13) . .
O16' C15' C14' 97.4(13) . .
O16' C15' O15' 136.3(16) . .
O16' C15' O8W 31.3(8) . 1_455
O8W C15' C14' 117.1(13) 1_455 .
O8W C15' O15' 124.5(15) 1_455 .
C15' O15' Eu3 135.0(10) . 3_666
C17 C16 Ge6 113.1(7) . .
C17' C16 Ge6 113.2(10) . .
C17' C16 C17 76.2(12) . .
O8W' O16 C18 64.0(18) 1_455 .
C15' O16' Eu3 133.3(12) . 1_455
O8W O16' C15' 86(2) 1_455 .
O8W O16' Eu3 66.7(19) 1_455 1_455
C18 C17 C16 118.3(12) . .
C18' C17' C16 126.7(17) . .
C12' O17' Eu2 153.1(16) . 3_666
O15 C18 C17 117.4(13) . .
O16 C18 O15 125.6(14) . .
O16 C18 C17 116.9(13) . .
O8W' C18 O15 133.1(15) 1_455 .
O8W' C18 O16 32.8(8) 1_455 .
O8W' C18 C17 100.8(13) 1_455 .
O13' C18' C17' 115(2) . .
O14' C18' O13' 124(4) . .
O14' C18' C17' 120(3) . .
C12 O19 C9' 30.5(9) . .
C12 O20 C9' 34.6(11) . .
O3 O20' C7 122.4(14) . .
O3 O20' O9 115.9(15) . .
O9 O20' C7 121.3(14) . .
C6' O21' Eu3 134.9(17) . .
C3' O23' Eu2 138(2) . .
Ge5 Eu3 Eu1 104.692(15) 3_666 3_666
Ge6 Eu3 Eu1 57.862(14) 3_666 3_666
Ge6 Eu3 Ge5 54.126(18) 3_666 3_666
O8 Eu3 Eu1 106.93(12) . 3_666
O8 Eu3 Ge5 91.24(12) . 3_666
O8 Eu3 Ge6 127.66(12) . 3_666
O8 Eu3 O9 81.29(18) . .
O8 Eu3 O15' 123.4(3) . 3_666
O8 Eu3 O16' 133.5(3) . 1_655
O8 Eu3 O21' 74.0(6) . .
O8 Eu3 O8W 147.2(3) . .
O8 Eu3 O8W' 84.8(3) . .
O9 Eu3 Eu1 34.48(12) . 3_666
O9 Eu3 Ge5 128.78(12) . 3_666
O9 Eu3 Ge6 91.74(12) . 3_666
O9 Eu3 O15' 152.6(3) . 3_666
O9 Eu3 O16' 85.2(3) . 1_655
O9 Eu3 O21' 66.4(5) . .
O9 Eu3 O8W 92.5(3) . .
O9 Eu3 O8W' 131.3(3) . .
O11 Eu3 Eu1 111.24(12) 3_666 3_666
O11 Eu3 Ge5 22.50(12) 3_666 3_666
O11 Eu3 Ge6 72.31(12) 3_666 3_666
O11 Eu3 O8 68.76(17) 3_666 .
O11 Eu3 O9 122.55(17) 3_666 .
O11 Eu3 O15' 65.1(3) 3_666 3_666
O11 Eu3 O16' 149.7(3) 3_666 1_655
O11 Eu3 O21' 138.9(5) 3_666 .
O11 Eu3 O8W 137.5(3) 3_666 .
O11 Eu3 O8W' 94.3(3) 3_666 .
O12 Eu3 Eu1 34.80(12) 3_666 3_666
O12 Eu3 Ge5 73.19(12) 3_666 3_666
O12 Eu3 Ge6 23.14(12) 3_666 3_666
O12 Eu3 O8 121.69(17) 3_666 .
O12 Eu3 O9 68.64(17) 3_666 .
O12 Eu3 O11 86.79(17) 3_666 3_666
O12 Eu3 O15' 86.7(3) 3_666 3_666
O12 Eu3 O16' 93.4(3) 3_666 1_655
O12 Eu3 O21' 128.7(5) 3_666 .
O12 Eu3 O8W 84.7(3) 3_666 .
O12 Eu3 O8W' 151.5(3) 3_666 .
O15' Eu3 Eu1 119.0(2) 3_666 3_666
O15' Eu3 Ge5 48.0(2) 3_666 3_666
O15' Eu3 Ge6 64.4(2) 3_666 3_666
O16' Eu3 Eu1 84.1(3) 1_655 3_666
O16' Eu3 Ge5 130.4(3) 1_655 3_666
O16' Eu3 Ge6 96.9(3) 1_655 3_666
O16' Eu3 O15' 84.6(4) 1_655 3_666
O16' Eu3 O8W' 71.6(4) 1_655 .
O21' Eu3 Eu1 95.6(5) . 3_666
O21' Eu3 Ge5 157.8(4) . 3_666
O21' Eu3 Ge6 148.0(4) . 3_666
O21' Eu3 O15' 127.7(6) . 3_666
O21' Eu3 O16' 59.8(6) . 1_655
O21' Eu3 O8W' 64.9(6) . .
O8W Eu3 Eu1 83.3(3) . 3_666
O8W Eu3 Ge5 116.8(3) . 3_666
O8W Eu3 Ge6 84.5(3) . 3_666
O8W Eu3 O15' 72.9(4) . 3_666
O8W Eu3 O16' 14.2(3) . 1_655
O8W Eu3 O21' 73.9(6) . .
O8W Eu3 O8W' 75.3(4) . .
O8W' Eu3 Eu1 154.2(3) . 3_666
O8W' Eu3 Ge5 97.8(3) . 3_666
O8W' Eu3 Ge6 132.2(3) . 3_666
O8W' Eu3 O15' 68.3(4) . 3_666
C15' O8W Eu3 139.0(11) 1_655 .
O16' O8W C15' 62.6(19) 1_655 1_655
O16' O8W Eu3 99(2) 1_655 .
O16 O8W' C18 83(2) 1_655 1_655
O16 O8W' Eu3 69.4(17) 1_655 .
C18 O8W' Eu3 134.2(12) 1_655 .
C12 C9' C8' 127(3) . .
C12 C9' O19 72(2) . .
C12 C9' O20 73(2) . .
O19 C9' C8' 118.2(15) . .
O20 C9' C8' 115.6(17) . .
O20 C9' O19 126.0(18) . .

loop_
_geom_bond_atom_site_label_1
_geom_bond_atom_site_label_2
_geom_bond_distance
_geom_bond_site_symmetry_2
Eu1 Ge3 3.6274(19) 3_666
Eu1 Ge4 3.6085(9) 3_666
Eu1 O4W 2.485(6) .
Eu1 O5W 2.462(7) .
Eu1 O7 2.363(5) .
Eu1 O9 2.332(5) 3_666
Eu1 O10 2.362(5) 3_666
Eu1 O12 2.357(5) .
Eu1 O13' 2.43(5) .
Eu1 Eu3 3.8572(5) 3_666
Eu2 Ge1 3.6113(9) .
Eu2 Ge4 3.5827(10) 3_666
Eu2 Ge5 3.6105(8) 3_666
Eu2 O6W 2.468(8) .
Eu2 O7 2.365(5) .
Eu2 O7W 2.472(6) .
Eu2 O8 2.339(5) .
Eu2 O10 2.359(5) 3_666
Eu2 O11 2.372(5) 3_666
Eu2 O17' 2.39(2) 3_666
Eu2 O23' 2.50(4) .
Eu4 O1 2.470(5) .
Eu4 O1W 2.460(5) .
Eu4 O2 2.526(5) .
Eu4 O2W 2.383(5) .
Eu4 O3 2.549(5) .
Eu4 O3W 2.385(6) .
Eu4 O4 2.466(5) .
Eu4 O5 2.760(5) .
Eu4 O6 2.499(5) .
Ge1 C1 1.942(9) .
Ge1 O1 1.803(5) .
Ge1 O6 1.805(5) .
Ge1 O7 1.724(5) .
Ge2 O1 1.806(6) .
Ge2 O2 1.796(6) .
Ge2 C4 1.940(8) .
Ge2 O8 1.738(5) .
Ge3 Eu1 3.6274(18) 3_666
Ge3 O2 1.774(6) .
Ge3 O3 1.829(5) .
Ge3 C7 1.945(8) .
Ge3 O9 1.740(5) .
Ge4 Eu1 3.6085(9) 3_666
Ge4 Eu2 3.5827(10) 3_666
Ge4 O3 1.801(6) .
Ge4 O4 1.801(5) .
Ge4 C10 1.934(8) .
Ge4 O10 1.737(5) .
Ge5 Eu2 3.6105(8) 3_666
Ge5 O4 1.801(5) .
Ge5 O5 1.776(5) .
Ge5 O11 1.726(5) .
Ge5 C13 1.937(7) .
Ge5 Eu3 3.6304(9) 3_666
Ge6 O5 1.776(5) .
Ge6 O6 1.796(5) .
Ge6 O12 1.734(5) .
Ge6 C16 1.937(8) .
Ge6 Eu3 3.6107(8) 3_666
C1 C2 1.71(2) .
C1 C2' 1.65(2) .
C2 C3 1.57(3) .
C2' C3' 1.52(3) .
C3 O13 1.24(3) .
C3 O14 1.25(4) .
C3' O23' 1.35(4) .
C3' O24' 1.17(4) .
O3 O20' 1.62(3) .
C4 C5 1.72(2) .
C4 C5' 1.69(2) .
C5 C6 1.53(2) .
C5' C6' 1.53(3) .
C6 O23 1.38(3) .
C6 O24 1.14(3) .
C6' O21' 1.30(3) .
C6' O22' 1.29(3) .
C7 C8 1.75(2) .
C7 C8' 1.73(2) .
C7 O20' 1.90(3) .
C8 C9 1.54(2) .
C8' C9' 1.54(3) .
O8 Eu3 2.351(5) .
C9 O21 1.43(3) .
C9 O22 1.16(2) .
O9 Eu1 2.332(5) 3_666
O9 O20' 1.80(3) .
O9 Eu3 2.362(5) .
C10 C11 1.643(17) .
C10 C11' 1.68(2) .
O10 Eu1 2.362(5) 3_666
O10 Eu2 2.359(5) 3_666
C11 C12 1.59(2) .
C11' C12' 1.53(3) .
O11 Eu2 2.372(5) 3_666
O11 Eu3 2.329(5) 3_666
C12 O19 1.288(18) .
C12 O20 1.154(19) .
C12 C9' 0.69(2) .
C12' O17' 1.25(3) .
C12' O18' 1.23(3) .
O12 Eu3 2.324(5) 3_666
C13 C14 1.52(2) .
C13 C14' 1.622(17) .
O13' C18' 1.27(5) .
C14 C15 1.55(3) .
C14' C15' 1.55(2) .
O14' C18' 1.17(4) .
C15 O17 1.24(2) .
C15 O18 1.37(3) .
C15' O15' 1.266(18) .
C15' O16' 1.111(19) .
C15' O8W 1.248(19) 1_455
O15 C18 1.261(16) .
O15' Eu3 2.634(10) 3_666
C16 C17 1.557(17) .
C16 C17' 1.51(2) .
O16 C18 1.245(18) .
O16 O8W' 0.679(13) 1_455
O16' Eu3 2.608(13) 1_455
O16' O8W 0.649(13) 1_455
C17 C18 1.51(2) .
C17' C18' 1.51(3) .
O17' Eu2 2.39(2) 3_666
C18 O8W' 1.127(18) 1_455
O19 C9' 1.32(2) .
O20 C9' 1.16(2) .
O21' Eu3 2.51(3) .
Eu3 Eu1 3.8572(5) 3_666
Eu3 Ge5 3.6305(9) 3_666
Eu3 Ge6 3.6107(8) 3_666
Eu3 O11 2.329(5) 3_666
Eu3 O12 2.324(5) 3_666
Eu3 O15' 2.634(10) 3_666
Eu3 O16' 2.608(14) 1_655
Eu3 O8W 2.426(12) .
Eu3 O8W' 2.627(13) .
O8W C15' 1.248(19) 1_655
O8W O16' 0.649(13) 1_655
O8W' O16 0.679(13) 1_655
O8W' C18 1.127(18) 1_655
